data_4083380
loop_
_publ_author_name
'Jami, Ananda Kumar'
'Prabhu, M. Santhana Raj'
'Baskar, Viswanathan'

_publ_section_title
;
 Isolation of Tetranuclear Organoantimony Oxo Clusters and
 Hexa-decanuclear Polyoxostibonates
;
_journal_issue 5
_journal_name_full Organometallics
_journal_page_first 1137
_journal_paper_doi 10.1021/om900942q
_journal_volume 29
_journal_year 2010
_chemical_formula_moiety 'C76 H78 Br4 N8 O14 Sb4'
_chemical_formula_sum 'C76 H78 Br4 N8 O14 Sb4'
_chemical_formula_weight 2134.10
_chemical_name_systematic
; 
 ? 
;
_space_group_IT_number 14
_symmetry_cell_setting monoclinic
_symmetry_space_group_name_Hall '-P 2ybc'
_symmetry_space_group_name_H-M 'P 1 21/c 1'
_atom_sites_solution_hydrogens geom
_atom_sites_solution_primary direct
_atom_sites_solution_secondary difmap
_audit_creation_method SHELXL-97
_cell_angle_alpha 90.00
_cell_angle_beta 104.257(4)
_cell_angle_gamma 90.00
_cell_formula_units_Z 4
_cell_length_a 12.131(3)
_cell_length_b 56.572(13)
_cell_length_c 14.151(3)
_cell_measurement_reflns_used 9673
_cell_measurement_temperature 100(2)
_cell_measurement_theta_max 25.68
_cell_measurement_theta_min 2.25
_cell_volume 9412(4)
_computing_cell_refinement 'Bruker SMART'
_computing_data_collection 'Bruker SMART'
_computing_data_reduction 'Bruker SAINT'
_computing_molecular_graphics 'Bruker SHELXTL'
_computing_publication_material 'Bruker SHELXTL'
_computing_structure_refinement 'SHELXL-97 (Sheldrick, 1997)'
_computing_structure_solution 'SHELXS-97 (Sheldrick, 1990)'
_diffrn_ambient_temperature 100(2)
_diffrn_measured_fraction_theta_full 0.992
_diffrn_measured_fraction_theta_max 0.992
_diffrn_measurement_device_type 'CCD area detector'
_diffrn_measurement_method 'phi and omega scans'
_diffrn_radiation_monochromator graphite
_diffrn_radiation_source 'fine-focus sealed tube'
_diffrn_radiation_type MoK\a
_diffrn_radiation_wavelength 0.71073
_diffrn_reflns_av_R_equivalents 0.0845
_diffrn_reflns_av_sigmaI/netI 0.0738
_diffrn_reflns_limit_h_max 14
_diffrn_reflns_limit_h_min -14
_diffrn_reflns_limit_k_max 67
_diffrn_reflns_limit_k_min -67
_diffrn_reflns_limit_l_max 16
_diffrn_reflns_limit_l_min -16
_diffrn_reflns_number 84726
_diffrn_reflns_theta_full 25.03
_diffrn_reflns_theta_max 25.03
_diffrn_reflns_theta_min 4.09
_exptl_absorpt_coefficient_mu 2.890
_exptl_absorpt_correction_T_max 0.6549
_exptl_absorpt_correction_T_min 0.4399
_exptl_absorpt_correction_type empirical
_exptl_absorpt_process_details brukersadbas
_exptl_crystal_colour colorless
_exptl_crystal_density_diffrn 1.506
_exptl_crystal_density_method 'not measured'
_exptl_crystal_description block
_exptl_crystal_F_000 4184
_exptl_crystal_size_max 0.34
_exptl_crystal_size_mid 0.24
_exptl_crystal_size_min 0.16
_refine_diff_density_max 1.298
_refine_diff_density_min -1.147
_refine_diff_density_rms 0.156
_refine_ls_extinction_method none
_refine_ls_goodness_of_fit_ref 1.075
_refine_ls_hydrogen_treatment mixed
_refine_ls_matrix_type full
_refine_ls_number_parameters 954
_refine_ls_number_reflns 16501
_refine_ls_number_restraints 110
_refine_ls_restrained_S_all 1.072
_refine_ls_R_factor_all 0.1065
_refine_ls_R_factor_gt 0.0825
_refine_ls_shift/su_max 0.001
_refine_ls_shift/su_mean 0.000
_refine_ls_structure_factor_coef Fsqd
_refine_ls_weighting_details 'calc w=1/[\s^2^(Fo^2^)+(0.0674P)^2^+101.9826P] where P=(Fo^2^+2Fc^2^)/3'
_refine_ls_weighting_scheme calc
_refine_ls_wR_factor_gt 0.1906
_refine_ls_wR_factor_ref 0.2004
_reflns_number_gt 12373
_reflns_number_total 16501
_reflns_threshold_expression >2sigma(I)
_cod_data_source_file om900942q_si_002.cif
_cod_data_source_block compound_3
_cod_depositor_comments
;
The following automatic conversions were performed:

'_symmetry_cell_setting' value 'Monoclinic' changed to 'monoclinic'
according to
/usr/data/users/saulius/automatic-downloads/retrospective/ACS/lib/dictionaries/cif_core.dic
dictionary named 'cif_core.dic' version 2.4.2 from 2011-04-26.

Automatic conversion script
Id: cif_fix_values 2281 2013-09-26 08:29:07Z andrius 
;
_cod_original_cell_volume 9413(4)
_cod_original_sg_symbol_H-M 'P2(1)/c  '
_cod_database_code 4083380

loop_
_symmetry_equiv_pos_as_xyz
'x, y, z'
'-x, y+1/2, -z+1/2'
'-x, -y, -z'
'x, -y-1/2, z-1/2'

loop_
_atom_site_label
_atom_site_type_symbol
_atom_site_fract_x
_atom_site_fract_y
_atom_site_fract_z
_atom_site_U_iso_or_equiv
_atom_site_adp_type
_atom_site_occupancy
_atom_site_symmetry_multiplicity
_atom_site_calc_flag
_atom_site_refinement_flags
_atom_site_disorder_assembly
_atom_site_disorder_group
Sb1 Sb 0.33779(6) 0.123320(12) 0.70289(5) 0.03857(18) Uani 1 1 d . . .
Sb2 Sb 0.14439(5) 0.142516(12) 0.48146(5) 0.03627(18) Uani 1 1 d . . .
Sb3 Sb 0.44497(6) 0.153331(11) 0.52559(5) 0.03630(18) Uani 1 1 d . . .
Sb4 Sb 0.53270(6) 0.093854(12) 0.58701(5) 0.03821(18) Uani 1 1 d . . .
Br1 Br 0.0619(2) 0.04631(5) 0.93166(17) 0.1495(11) Uani 1 1 d . . .
Br2 Br -0.1020(12) 0.2161(2) 0.1121(7) 0.082(3) Uani 0.59(8) 1 d P A 1
Br2' Br -0.1027(18) 0.2214(10) 0.131(4) 0.133(7) Uani 0.41(8) 1 d P A 2
Br3 Br 0.59653(16) 0.20212(3) 0.13838(12) 0.0878(5) Uani 1 1 d . . .
Br4 Br 0.7802(3) -0.00326(4) 0.8305(2) 0.1583(12) Uani 1 1 d . . .
O1 O 0.2190(5) 0.11957(11) 0.5813(4) 0.0359(15) Uani 1 1 d . . .
O2 O 0.2863(5) 0.15361(12) 0.4585(5) 0.0417(17) Uani 1 1 d . . .
O3 O 0.4161(6) 0.14771(12) 0.6519(5) 0.0464(18) Uani 1 1 d . . .
O4 O 0.4694(6) 0.11977(11) 0.5002(5) 0.0381(16) Uani 1 1 d . . .
O5 O 0.4363(6) 0.09849(12) 0.6785(5) 0.0423(17) Uani 1 1 d . . .
O6 O 0.2583(6) 0.15022(13) 0.7549(5) 0.0479(18) Uani 1 1 d . . .
O7 O 0.0022(6) 0.12421(13) 0.4830(5) 0.0446(17) Uani 1 1 d . . .
O8 O 0.6072(6) 0.15991(12) 0.6016(6) 0.0469(18) Uani 1 1 d . . .
O9 O 0.5942(6) 0.08369(12) 0.4739(6) 0.0461(18) Uani 1 1 d . . .
O10 O 0.1315(7) 0.16711(13) 0.5758(6) 0.0487(18) Uani 1 1 d . . .
H10B H 0.1697 0.1632 0.6315 0.073 Uiso 1 1 calc R . .
O11 O 0.6613(6) 0.11320(13) 0.6585(6) 0.0486(19) Uani 1 1 d . . .
H11B H 0.6411 0.1274 0.6574 0.073 Uiso 1 1 calc R . .
N1 N 0.4707(7) 0.13044(16) 0.8339(6) 0.044(2) Uani 1 1 d . . .
N2 N 0.5819(8) 0.12675(16) 0.8381(7) 0.050(2) Uani 1 1 d . . .
H2B H 0.6076 0.1194 0.7930 0.060 Uiso 1 1 calc R . .
N3 N 0.1560(6) 0.11472(14) 0.3752(6) 0.0357(19) Uani 1 1 d . . .
N4 N 0.2499(7) 0.11078(15) 0.3404(6) 0.040(2) Uani 1 1 d . . .
H4B H 0.3201 0.1145 0.3708 0.048 Uiso 1 1 calc R . .
N5 N 0.4250(8) 0.19032(15) 0.5647(7) 0.046(2) Uani 1 1 d . . .
N6 N 0.3247(8) 0.20009(16) 0.5609(8) 0.055(3) Uani 1 1 d . . .
H6B H 0.2613 0.1921 0.5568 0.066 Uiso 1 1 calc R . .
N7 N 0.3890(7) 0.07179(15) 0.5048(6) 0.040(2) Uani 1 1 d . . .
N8 N 0.2841(7) 0.07185(15) 0.5219(7) 0.042(2) Uani 1 1 d . . .
H8B H 0.2553 0.0836 0.5486 0.051 Uiso 1 1 calc R . .
C1 C 0.2556(11) 0.0994(2) 0.7777(9) 0.052(3) Uani 1 1 d . . .
C2 C 0.3112(12) 0.0803(2) 0.8303(10) 0.066(3) Uani 1 1 d . . .
H2 H 0.3903 0.0782 0.8360 0.079 Uiso 1 1 calc R . .
C3 C 0.2542(16) 0.0643(3) 0.8747(10) 0.085(5) Uani 1 1 d . . .
H3 H 0.2936 0.0513 0.9103 0.102 Uiso 1 1 calc R . .
C4 C 0.1424(15) 0.0673(3) 0.8671(10) 0.078(5) Uani 1 1 d . . .
C5 C 0.0808(13) 0.0850(3) 0.8166(11) 0.081(5) Uani 1 1 d . . .
H5 H 0.0018 0.0867 0.8121 0.098 Uiso 1 1 calc R . .
C6 C 0.1416(10) 0.1014(3) 0.7697(10) 0.065(3) Uani 1 1 d . . .
H6 H 0.1010 0.1140 0.7321 0.077 Uiso 1 1 calc R . .
C7 C 0.2594(10) 0.15522(19) 0.8494(7) 0.043(3) Uani 1 1 d . . .
C8 C 0.1627(12) 0.1651(3) 0.8672(10) 0.066(4) Uani 1 1 d . . .
H8 H 0.0973 0.1675 0.8150 0.079 Uiso 1 1 calc R . .
C9 C 0.1608(14) 0.1714(3) 0.9578(12) 0.087(5) Uani 1 1 d . . .
H9 H 0.0939 0.1783 0.9691 0.104 Uiso 1 1 calc R . .
C10 C 0.2551(16) 0.1680(3) 1.0362(12) 0.091(5) Uani 1 1 d . . .
H10 H 0.2520 0.1727 1.1000 0.109 Uiso 1 1 calc R . .
C11 C 0.3498(12) 0.1583(3) 1.0213(10) 0.069(4) Uani 1 1 d . . .
H11 H 0.4131 0.1557 1.0751 0.082 Uiso 1 1 calc R . .
C12 C 0.3571(11) 0.1517(2) 0.9268(8) 0.051(3) Uani 1 1 d . . .
C13 C 0.4652(10) 0.1429(2) 0.9130(8) 0.049(3) Uani 1 1 d . . .
C14 C 0.5780(10) 0.1463(2) 0.9684(9) 0.058(3) Uani 1 1 d . . .
H14 H 0.6002 0.1545 1.0287 0.070 Uiso 1 1 calc R . .
C15 C 0.6485(10) 0.1359(2) 0.9213(8) 0.052(3) Uani 1 1 d . . .
C16 C 0.7750(11) 0.1345(3) 0.9422(10) 0.076(4) Uani 1 1 d . . .
C17 C 0.8288(15) 0.1461(3) 1.0407(12) 0.103(6) Uani 1 1 d . . .
H17A H 0.8051 0.1626 1.0393 0.154 Uiso 1 1 calc R . .
H17B H 0.9118 0.1452 1.0534 0.154 Uiso 1 1 calc R . .
H17C H 0.8038 0.1377 1.0925 0.154 Uiso 1 1 calc R . .
C18 C 0.8151(14) 0.1078(4) 0.9471(15) 0.118(7) Uani 1 1 d . . .
H18A H 0.7910 0.0997 0.9999 0.177 Uiso 1 1 calc R . .
H18B H 0.8981 0.1072 0.9595 0.177 Uiso 1 1 calc R . .
H18C H 0.7809 0.1000 0.8850 0.177 Uiso 1 1 calc R . .
C19 C 0.8163(16) 0.1474(5) 0.8622(14) 0.135(9) Uani 1 1 d . . .
H19A H 0.7721 0.1421 0.7981 0.202 Uiso 1 1 calc R . .
H19B H 0.8970 0.1439 0.8688 0.202 Uiso 1 1 calc R . .
H19C H 0.8062 0.1645 0.8684 0.202 Uiso 1 1 calc R . .
C20 C 0.0569(9) 0.16463(19) 0.3615(9) 0.046(3) Uani 1 1 d . A .
C21 C -0.0382(10) 0.1775(2) 0.3689(10) 0.061(3) Uani 1 1 d . . .
H21 H -0.0693 0.1755 0.4238 0.074 Uiso 1 1 calc R . .
C22 C -0.0877(13) 0.1933(2) 0.2957(11) 0.070(4) Uani 1 1 d . A .
H22 H -0.1536 0.2020 0.2988 0.084 Uiso 1 1 calc R . .
C23 C -0.0392(11) 0.1959(2) 0.2200(9) 0.055(3) Uani 1 1 d . . .
C24 C 0.0531(11) 0.1833(2) 0.2115(10) 0.066(4) Uani 1 1 d . A .
H24 H 0.0839 0.1856 0.1566 0.079 Uiso 1 1 calc R . .
C25 C 0.1025(10) 0.1672(2) 0.2835(10) 0.062(3) Uani 1 1 d . . .
H25 H 0.1669 0.1582 0.2784 0.074 Uiso 1 1 calc R A .
C26 C -0.0752(8) 0.11727(17) 0.4041(8) 0.040(2) Uani 1 1 d . . .
C27 C -0.1892(10) 0.1172(2) 0.4123(9) 0.053(3) Uani 1 1 d . . .
H27 H -0.2063 0.1224 0.4709 0.064 Uiso 1 1 calc R . .
C28 C -0.2762(9) 0.1095(2) 0.3349(10) 0.059(3) Uani 1 1 d . . .
H28 H -0.3525 0.1093 0.3406 0.071 Uiso 1 1 calc R . .
C29 C -0.2503(10) 0.1021(3) 0.2479(10) 0.068(4) Uani 1 1 d . . .
H29 H -0.3100 0.0977 0.1936 0.082 Uiso 1 1 calc R . .
C30 C -0.1392(10) 0.1012(3) 0.2409(9) 0.063(4) Uani 1 1 d . . .
H30 H -0.1224 0.0955 0.1829 0.076 Uiso 1 1 calc R . .
C31 C -0.0507(8) 0.10869(19) 0.3188(7) 0.040(2) Uani 1 1 d . . .
C32 C 0.0666(10) 0.10626(19) 0.3079(9) 0.051(3) Uani 1 1 d . . .
C33 C 0.1043(10) 0.0979(2) 0.2296(8) 0.054(3) Uani 1 1 d . . .
H33 H 0.0586 0.0915 0.1708 0.065 Uiso 1 1 calc R . .
C34 C 0.2187(9) 0.10046(19) 0.2528(8) 0.046(3) Uani 1 1 d . . .
C35 C 0.3059(10) 0.0943(3) 0.1954(9) 0.060(3) Uani 1 1 d . . .
C36 C 0.2571(14) 0.1018(3) 0.0906(10) 0.080(4) Uani 1 1 d . . .
H36A H 0.1794 0.0958 0.0680 0.120 Uiso 1 1 calc R . .
H36B H 0.3043 0.0955 0.0494 0.120 Uiso 1 1 calc R . .
H36C H 0.2561 0.1191 0.0867 0.120 Uiso 1 1 calc R . .
C37 C 0.3167(19) 0.0667(3) 0.1948(14) 0.117(7) Uani 1 1 d . . .
H37A H 0.3420 0.0609 0.2620 0.175 Uiso 1 1 calc R . .
H37B H 0.3723 0.0621 0.1582 0.175 Uiso 1 1 calc R . .
H37C H 0.2427 0.0597 0.1638 0.175 Uiso 1 1 calc R . .
C38 C 0.4159(13) 0.1071(5) 0.2344(13) 0.138(10) Uani 1 1 d . . .
H38A H 0.4033 0.1242 0.2261 0.206 Uiso 1 1 calc R . .
H38B H 0.4717 0.1020 0.1989 0.206 Uiso 1 1 calc R . .
H38C H 0.4447 0.1035 0.3039 0.206 Uiso 1 1 calc R . .
C39 C 0.4855(9) 0.16629(18) 0.3961(8) 0.043(2) Uani 1 1 d . . .
C40 C 0.4202(10) 0.1836(2) 0.3408(9) 0.056(3) Uani 1 1 d . . .
H40 H 0.3523 0.1886 0.3569 0.067 Uiso 1 1 calc R . .
C41 C 0.4500(12) 0.1938(2) 0.2637(10) 0.067(4) Uani 1 1 d . . .
H41 H 0.4030 0.2055 0.2258 0.080 Uiso 1 1 calc R . .
C42 C 0.5496(11) 0.1868(2) 0.2413(9) 0.058(3) Uani 1 1 d . . .
C43 C 0.6177(10) 0.1695(2) 0.2945(9) 0.056(3) Uani 1 1 d . . .
H43 H 0.6850 0.1644 0.2776 0.067 Uiso 1 1 calc R . .
C44 C 0.5861(10) 0.1598(2) 0.3720(9) 0.052(3) Uani 1 1 d . . .
H44 H 0.6339 0.1483 0.4106 0.062 Uiso 1 1 calc R . .
C45 C 0.6686(9) 0.1793(2) 0.5920(8) 0.047(3) Uani 1 1 d . . .
C46 C 0.7841(11) 0.1761(2) 0.5998(10) 0.064(3) Uani 1 1 d . . .
H46 H 0.8163 0.1608 0.6130 0.077 Uiso 1 1 calc R . .
C47 C 0.8513(13) 0.1945(3) 0.5888(13) 0.082(5) Uani 1 1 d . . .
H47 H 0.9299 0.1920 0.5936 0.099 Uiso 1 1 calc R . .
C48 C 0.8079(13) 0.2165(3) 0.5711(14) 0.097(6) Uani 1 1 d . . .
H48 H 0.8546 0.2292 0.5603 0.116 Uiso 1 1 calc R . .
C49 C 0.6920(13) 0.2205(2) 0.5688(13) 0.085(5) Uani 1 1 d . . .
H49 H 0.6619 0.2361 0.5613 0.102 Uiso 1 1 calc R . .
C50 C 0.6231(10) 0.20172(19) 0.5776(10) 0.055(3) Uani 1 1 d . . .
C51 C 0.5025(10) 0.2071(2) 0.5727(9) 0.055(3) Uani 1 1 d . . .
C52 C 0.4480(13) 0.2284(2) 0.5712(14) 0.091(5) Uani 1 1 d . . .
H52 H 0.4817 0.2436 0.5744 0.109 Uiso 1 1 calc R . .
C53 C 0.3327(12) 0.2234(2) 0.5640(14) 0.084(5) Uani 1 1 d . B .
C54 C 0.2284(17) 0.2388(3) 0.5578(16) 0.110(6) Uani 1 1 d DU . .
C55 C 0.254(3) 0.2645(4) 0.541(3) 0.099(11) Uiso 0.54(3) 1 d PDU B 1
H55A H 0.1855 0.2740 0.5367 0.148 Uiso 0.54(3) 1 calc PR B 1
H55B H 0.2788 0.2659 0.4807 0.148 Uiso 0.54(3) 1 calc PR B 1
H55C H 0.3147 0.2701 0.5960 0.148 Uiso 0.54(3) 1 calc PR B 1
C56 C 0.212(5) 0.2376(10) 0.661(3) 0.160(18) Uiso 0.54(3) 1 d PDU B 1
H56A H 0.1444 0.2469 0.6644 0.240 Uiso 0.54(3) 1 calc PR B 1
H56B H 0.2788 0.2441 0.7070 0.240 Uiso 0.54(3) 1 calc PR B 1
H56C H 0.2006 0.2211 0.6778 0.240 Uiso 0.54(3) 1 calc PR B 1
C57 C 0.117(3) 0.2295(7) 0.501(3) 0.119(13) Uiso 0.54(3) 1 d PDU B 1
H57A H 0.0571 0.2411 0.5020 0.178 Uiso 0.54(3) 1 calc PR B 1
H57B H 0.1001 0.2146 0.5298 0.178 Uiso 0.54(3) 1 calc PR B 1
H57C H 0.1205 0.2267 0.4333 0.178 Uiso 0.54(3) 1 calc PR B 1
C55' C 0.258(3) 0.2623(5) 0.610(3) 0.087(11) Uiso 0.46(3) 1 d PDU B 2
H55D H 0.1882 0.2717 0.6033 0.131 Uiso 0.46(3) 1 calc PR B 2
H55E H 0.3111 0.2710 0.5806 0.131 Uiso 0.46(3) 1 calc PR B 2
H55F H 0.2928 0.2595 0.6790 0.131 Uiso 0.46(3) 1 calc PR B 2
C56' C 0.139(4) 0.2288(10) 0.605(4) 0.142(18) Uiso 0.46(3) 1 d PDU B 2
H56D H 0.0757 0.2399 0.5968 0.213 Uiso 0.46(3) 1 calc PR B 2
H56E H 0.1730 0.2264 0.6750 0.213 Uiso 0.46(3) 1 calc PR B 2
H56F H 0.1119 0.2137 0.5747 0.213 Uiso 0.46(3) 1 calc PR B 2
C57' C 0.174(5) 0.2381(10) 0.449(2) 0.137(18) Uiso 0.46(3) 1 d PDU B 2
H57D H 0.1037 0.2475 0.4349 0.206 Uiso 0.46(3) 1 calc PR B 2
H57E H 0.1556 0.2217 0.4290 0.206 Uiso 0.46(3) 1 calc PR B 2
H57F H 0.2265 0.2446 0.4134 0.206 Uiso 0.46(3) 1 calc PR B 2
C58 C 0.6095(9) 0.06374(18) 0.6679(8) 0.044(3) Uani 1 1 d . . .
C59 C 0.7227(13) 0.0592(3) 0.6809(11) 0.081(4) Uani 1 1 d . . .
H59 H 0.7677 0.0702 0.6561 0.097 Uiso 1 1 calc R . .
C60 C 0.7746(14) 0.0394(3) 0.7283(13) 0.091(5) Uani 1 1 d . . .
H60 H 0.8534 0.0366 0.7356 0.110 Uiso 1 1 calc R . .
C61 C 0.7104(19) 0.0246(3) 0.7632(13) 0.093(6) Uani 1 1 d . . .
C62 C 0.5973(15) 0.0283(3) 0.7582(11) 0.077(4) Uani 1 1 d . . .
H62 H 0.5558 0.0177 0.7883 0.092 Uiso 1 1 calc R . .
C63 C 0.5448(12) 0.0481(2) 0.7080(9) 0.061(3) Uani 1 1 d . . .
H63 H 0.4660 0.0510 0.7013 0.074 Uiso 1 1 calc R . .
C64 C 0.5998(9) 0.06112(19) 0.4466(8) 0.046(3) Uani 1 1 d . . .
C65 C 0.6947(10) 0.0532(2) 0.4198(10) 0.058(3) Uani 1 1 d . . .
H65 H 0.7558 0.0640 0.4236 0.070 Uiso 1 1 calc R . .
C66 C 0.7066(11) 0.0302(2) 0.3872(10) 0.064(3) Uani 1 1 d . . .
H66 H 0.7746 0.0251 0.3715 0.077 Uiso 1 1 calc R . .
C67 C 0.6141(12) 0.0154(2) 0.3789(12) 0.077(4) Uani 1 1 d . . .
H67 H 0.6165 0.0001 0.3512 0.093 Uiso 1 1 calc R . .
C68 C 0.5203(11) 0.0217(2) 0.4087(11) 0.065(4) Uani 1 1 d . . .
H68 H 0.4618 0.0104 0.4075 0.078 Uiso 1 1 calc R . .
C69 C 0.5096(9) 0.04464(18) 0.4411(8) 0.043(3) Uani 1 1 d . . .
C70 C 0.4042(9) 0.05079(18) 0.4658(8) 0.041(2) Uani 1 1 d . . .
C71 C 0.3027(10) 0.0379(2) 0.4551(9) 0.054(3) Uani 1 1 d . . .
H71 H 0.2870 0.0227 0.4272 0.064 Uiso 1 1 calc R . .
C72 C 0.2306(10) 0.05169(19) 0.4927(9) 0.050(3) Uani 1 1 d . C .
C73 C 0.1118(9) 0.0456(2) 0.5052(9) 0.059(3) Uani 1 1 d DU . .
C74 C 0.137(2) 0.0324(5) 0.6030(17) 0.086(9) Uiso 0.58(3) 1 d PDU C 1
H74A H 0.0646 0.0278 0.6177 0.129 Uiso 0.58(3) 1 calc PR C 1
H74B H 0.1792 0.0427 0.6548 0.129 Uiso 0.58(3) 1 calc PR C 1
H74C H 0.1815 0.0182 0.5989 0.129 Uiso 0.58(3) 1 calc PR C 1
C75 C 0.059(3) 0.0275(7) 0.427(3) 0.131(13) Uiso 0.58(3) 1 d PDU C 1
H75A H -0.0174 0.0233 0.4334 0.197 Uiso 0.58(3) 1 calc PR C 1
H75B H 0.1065 0.0133 0.4349 0.197 Uiso 0.58(3) 1 calc PR C 1
H75C H 0.0531 0.0343 0.3623 0.197 Uiso 0.58(3) 1 calc PR C 1
C76 C 0.037(3) 0.0670(4) 0.504(3) 0.096(10) Uiso 0.58(3) 1 d PDU C 1
H76A H -0.0371 0.0620 0.5126 0.145 Uiso 0.58(3) 1 calc PR C 1
H76B H 0.0273 0.0753 0.4418 0.145 Uiso 0.58(3) 1 calc PR C 1
H76C H 0.0733 0.0777 0.5575 0.145 Uiso 0.58(3) 1 calc PR C 1
C74' C 0.088(5) 0.0174(9) 0.515(3) 0.15(2) Uiso 0.42(3) 1 d PDU C 2
H74D H 0.0104 0.0151 0.5225 0.231 Uiso 0.42(3) 1 calc PR C 2
H74E H 0.1425 0.0109 0.5722 0.231 Uiso 0.42(3) 1 calc PR C 2
H74F H 0.0964 0.0091 0.4563 0.231 Uiso 0.42(3) 1 calc PR C 2
C75' C 0.035(2) 0.0437(6) 0.4009(16) 0.062(9) Uiso 0.42(3) 1 d PDU C 2
H75D H -0.0425 0.0398 0.4038 0.093 Uiso 0.42(3) 1 calc PR C 2
H75E H 0.0645 0.0313 0.3653 0.093 Uiso 0.42(3) 1 calc PR C 2
H75F H 0.0353 0.0589 0.3672 0.093 Uiso 0.42(3) 1 calc PR C 2
C76' C 0.063(2) 0.0658(4) 0.555(2) 0.048(7) Uiso 0.42(3) 1 d PDU C 2
H76D H -0.0123 0.0614 0.5622 0.072 Uiso 0.42(3) 1 calc PR C 2
H76E H 0.0576 0.0801 0.5152 0.072 Uiso 0.42(3) 1 calc PR C 2
H76F H 0.1138 0.0687 0.6195 0.072 Uiso 0.42(3) 1 calc PR C 2
O1W O 0.576(3) 0.0587(6) 0.028(3) 0.157(12) Uiso 0.50 1 d P . .
O2W O 0.793(3) 0.2581(6) 0.353(3) 0.165(13) Uiso 0.50 1 d P . .
O3W O 0.462(4) 0.2139(7) 0.849(3) 0.190(15) Uiso 0.50 1 d P . .

loop_
_atom_site_aniso_label
_atom_site_aniso_U_11
_atom_site_aniso_U_22
_atom_site_aniso_U_33
_atom_site_aniso_U_23
_atom_site_aniso_U_13
_atom_site_aniso_U_12
Sb1 0.0329(4) 0.0392(4) 0.0438(4) -0.0029(3) 0.0098(3) -0.0028(3)
Sb2 0.0270(3) 0.0362(4) 0.0452(4) -0.0035(3) 0.0081(3) -0.0004(3)
Sb3 0.0294(3) 0.0307(3) 0.0488(4) -0.0027(3) 0.0096(3) -0.0034(3)
Sb4 0.0285(3) 0.0330(4) 0.0516(4) -0.0026(3) 0.0070(3) -0.0012(3)
Br1 0.143(2) 0.187(2) 0.1137(16) 0.0471(16) 0.0218(14) -0.0989(19)
Br2 0.085(4) 0.076(4) 0.082(9) 0.040(4) 0.016(2) 0.014(3)
Br2' 0.080(6) 0.105(14) 0.213(15) 0.102(12) 0.036(10) 0.018(6)
Br3 0.1044(13) 0.0905(12) 0.0800(10) 0.0187(9) 0.0448(9) -0.0072(10)
Br4 0.186(3) 0.0683(12) 0.179(2) 0.0369(14) -0.033(2) 0.0400(14)
O1 0.032(4) 0.037(4) 0.034(4) 0.001(3) -0.002(3) -0.005(3)
O2 0.022(3) 0.047(4) 0.055(4) 0.004(3) 0.008(3) -0.005(3)
O3 0.052(5) 0.039(4) 0.048(4) -0.013(3) 0.011(3) -0.013(3)
O4 0.032(4) 0.031(4) 0.052(4) -0.005(3) 0.012(3) -0.003(3)
O5 0.046(4) 0.036(4) 0.047(4) -0.001(3) 0.014(3) 0.005(3)
O6 0.049(5) 0.047(4) 0.047(4) -0.003(3) 0.010(3) 0.006(4)
O7 0.029(4) 0.059(5) 0.048(4) -0.004(4) 0.013(3) -0.004(3)
O8 0.030(4) 0.035(4) 0.073(5) 0.003(4) 0.007(3) -0.010(3)
O9 0.042(4) 0.030(4) 0.070(5) -0.010(3) 0.022(4) 0.002(3)
O10 0.047(5) 0.044(4) 0.054(5) -0.011(4) 0.012(4) 0.006(3)
O11 0.028(4) 0.040(4) 0.069(5) -0.004(4) -0.002(3) -0.009(3)
N1 0.034(5) 0.053(6) 0.044(5) -0.012(4) 0.006(4) -0.004(4)
N2 0.042(5) 0.051(6) 0.055(6) -0.009(5) 0.007(4) -0.002(4)
N3 0.022(4) 0.040(5) 0.049(5) -0.009(4) 0.016(4) 0.000(3)
N4 0.026(4) 0.049(5) 0.049(5) -0.005(4) 0.016(4) 0.004(4)
N5 0.054(6) 0.030(5) 0.055(6) -0.012(4) 0.016(4) 0.001(4)
N6 0.038(5) 0.043(6) 0.089(7) -0.015(5) 0.023(5) -0.001(4)
N7 0.031(5) 0.037(5) 0.050(5) -0.007(4) 0.007(4) -0.002(4)
N8 0.032(5) 0.032(5) 0.065(6) -0.007(4) 0.014(4) 0.005(4)
C1 0.061(8) 0.040(6) 0.055(7) -0.002(5) 0.017(6) -0.010(6)
C2 0.061(8) 0.066(9) 0.066(8) -0.001(7) 0.008(7) -0.001(7)
C3 0.106(14) 0.087(11) 0.060(9) 0.020(8) 0.019(9) -0.023(10)
C4 0.083(11) 0.107(12) 0.046(8) 0.011(8) 0.022(7) -0.049(10)
C5 0.056(9) 0.127(14) 0.069(9) 0.002(9) 0.028(7) -0.026(9)
C6 0.040(7) 0.087(10) 0.070(8) 0.004(7) 0.022(6) -0.007(7)
C7 0.056(7) 0.045(6) 0.037(6) -0.009(5) 0.028(5) -0.008(5)
C8 0.062(8) 0.085(10) 0.056(8) -0.016(7) 0.022(6) -0.001(7)
C9 0.071(10) 0.126(14) 0.076(10) -0.021(10) 0.042(9) 0.006(10)
C10 0.110(14) 0.109(13) 0.069(10) -0.021(9) 0.051(10) -0.006(11)
C11 0.058(8) 0.091(10) 0.055(8) -0.018(7) 0.010(6) -0.017(8)
C12 0.064(8) 0.044(6) 0.044(6) -0.005(5) 0.011(6) -0.014(6)
C13 0.047(7) 0.054(7) 0.051(7) -0.001(6) 0.019(5) -0.016(6)
C14 0.051(7) 0.066(8) 0.052(7) -0.013(6) 0.001(6) 0.002(6)
C15 0.043(6) 0.065(8) 0.044(6) 0.000(6) -0.001(5) -0.003(6)
C16 0.045(8) 0.112(13) 0.064(9) 0.009(8) 0.001(6) -0.019(8)
C17 0.089(12) 0.113(14) 0.084(11) -0.021(10) -0.023(9) -0.016(10)
C18 0.059(10) 0.138(18) 0.141(17) -0.037(14) -0.007(10) 0.022(11)
C19 0.068(12) 0.23(3) 0.097(14) -0.013(15) 0.010(10) -0.034(14)
C20 0.032(6) 0.037(6) 0.068(8) -0.004(5) 0.007(5) 0.006(5)
C21 0.037(6) 0.060(8) 0.086(9) -0.007(7) 0.012(6) 0.005(6)
C22 0.073(9) 0.054(8) 0.082(10) 0.011(7) 0.019(8) 0.017(7)
C23 0.061(8) 0.044(7) 0.059(7) 0.018(6) 0.011(6) -0.008(6)
C24 0.057(8) 0.074(9) 0.068(9) 0.012(7) 0.017(7) 0.006(7)
C25 0.042(7) 0.079(9) 0.074(9) 0.007(7) 0.032(6) 0.023(6)
C26 0.031(5) 0.028(5) 0.060(7) -0.001(5) 0.008(5) -0.003(4)
C27 0.048(7) 0.044(7) 0.069(8) -0.001(6) 0.019(6) -0.002(5)
C28 0.024(6) 0.061(8) 0.088(9) -0.008(7) 0.005(6) 0.002(5)
C29 0.034(7) 0.094(10) 0.072(9) -0.007(8) 0.005(6) -0.010(7)
C30 0.035(6) 0.100(11) 0.050(7) -0.002(7) 0.003(5) -0.011(7)
C31 0.028(5) 0.047(6) 0.044(6) -0.004(5) 0.006(4) -0.008(5)
C32 0.056(7) 0.033(6) 0.068(8) 0.016(5) 0.022(6) -0.017(5)
C33 0.045(7) 0.067(8) 0.045(7) -0.008(6) 0.002(5) -0.001(6)
C34 0.042(6) 0.043(6) 0.056(7) -0.001(5) 0.020(5) -0.004(5)
C35 0.048(7) 0.089(10) 0.048(7) -0.009(6) 0.023(6) 0.003(7)
C36 0.086(11) 0.101(12) 0.055(8) 0.005(8) 0.021(8) -0.004(9)
C37 0.164(19) 0.098(13) 0.120(15) 0.024(11) 0.094(14) 0.063(13)
C38 0.047(9) 0.29(3) 0.093(12) -0.052(16) 0.044(9) -0.049(13)
C39 0.047(6) 0.036(6) 0.050(6) 0.004(5) 0.020(5) -0.008(5)
C40 0.041(7) 0.068(8) 0.062(8) 0.009(6) 0.021(6) 0.013(6)
C41 0.064(9) 0.073(9) 0.062(8) 0.022(7) 0.011(7) 0.003(7)
C42 0.058(8) 0.063(8) 0.056(7) -0.001(6) 0.021(6) -0.001(6)
C43 0.047(7) 0.058(8) 0.074(8) 0.000(6) 0.037(6) 0.004(6)
C44 0.049(7) 0.047(7) 0.067(8) 0.007(6) 0.029(6) 0.006(5)
C45 0.034(6) 0.053(7) 0.053(7) -0.009(5) 0.008(5) -0.015(5)
C46 0.047(7) 0.058(8) 0.081(9) -0.003(7) 0.006(6) -0.006(6)
C47 0.056(9) 0.061(9) 0.137(14) -0.010(9) 0.035(9) -0.015(7)
C48 0.063(10) 0.089(12) 0.149(16) -0.022(11) 0.045(10) -0.046(9)
C49 0.075(10) 0.049(8) 0.143(15) -0.029(9) 0.048(10) -0.022(7)
C50 0.046(7) 0.030(6) 0.090(9) -0.016(6) 0.020(6) -0.007(5)
C51 0.048(7) 0.046(7) 0.076(8) -0.022(6) 0.026(6) -0.022(6)
C52 0.073(10) 0.033(7) 0.173(17) -0.032(9) 0.040(11) -0.021(7)
C53 0.057(9) 0.047(8) 0.157(15) -0.027(9) 0.045(9) -0.002(7)
C54 0.126(15) 0.045(8) 0.165(16) -0.020(10) 0.044(13) 0.015(9)
C58 0.043(6) 0.036(6) 0.049(6) 0.003(5) 0.001(5) -0.003(5)
C59 0.066(9) 0.061(9) 0.100(11) 0.006(8) -0.010(8) 0.018(7)
C60 0.061(10) 0.081(11) 0.114(13) 0.013(10) -0.012(9) 0.022(9)
C61 0.123(16) 0.047(9) 0.090(12) 0.000(8) -0.008(11) 0.011(10)
C62 0.085(11) 0.058(9) 0.078(10) 0.012(7) 0.002(8) -0.016(8)
C63 0.064(8) 0.066(9) 0.054(7) -0.002(6) 0.015(6) -0.002(7)
C64 0.040(6) 0.044(6) 0.053(7) -0.004(5) 0.011(5) 0.005(5)
C65 0.044(7) 0.043(7) 0.090(9) -0.001(6) 0.021(6) 0.017(5)
C66 0.051(8) 0.056(8) 0.090(10) -0.002(7) 0.024(7) 0.010(6)
C67 0.062(9) 0.051(8) 0.121(13) -0.027(8) 0.025(9) 0.000(7)
C68 0.058(8) 0.033(6) 0.105(11) -0.024(6) 0.020(7) 0.000(6)
C69 0.036(6) 0.029(5) 0.062(7) -0.001(5) 0.010(5) -0.002(4)
C70 0.033(5) 0.039(6) 0.049(6) -0.008(5) 0.009(5) -0.002(5)
C71 0.054(7) 0.035(6) 0.065(8) -0.010(5) 0.001(6) -0.008(5)
C72 0.044(7) 0.032(6) 0.072(8) -0.001(5) 0.009(6) -0.006(5)
C73 0.035(6) 0.056(7) 0.090(9) -0.008(7) 0.025(6) -0.009(5)

loop_
_atom_type_symbol
_atom_type_description
_atom_type_scat_dispersion_real
_atom_type_scat_dispersion_imag
_atom_type_scat_source
C C 0.0033 0.0016 'International Tables Vol C Tables 4.2.6.8 and 6.1.1.4'
H H 0.0000 0.0000 'International Tables Vol C Tables 4.2.6.8 and 6.1.1.4'
N N 0.0061 0.0033 'International Tables Vol C Tables 4.2.6.8 and 6.1.1.4'
O O 0.0106 0.0060 'International Tables Vol C Tables 4.2.6.8 and 6.1.1.4'
Br Br -0.2901 2.4595 'International Tables Vol C Tables 4.2.6.8 and 6.1.1.4'
Sb Sb -0.5866 1.5461 'International Tables Vol C Tables 4.2.6.8 and 6.1.1.4'

loop_
_geom_angle_atom_site_label_1
_geom_angle_atom_site_label_2
_geom_angle_atom_site_label_3
_geom_angle
O3 Sb1 O5 94.0(3)
O3 Sb1 O1 94.1(3)
O5 Sb1 O1 96.8(3)
O3 Sb1 O6 85.5(3)
O5 Sb1 O6 168.2(3)
O1 Sb1 O6 95.0(3)
O3 Sb1 C1 171.8(4)
O5 Sb1 C1 90.7(4)
O1 Sb1 C1 92.0(4)
O6 Sb1 C1 88.5(4)
O3 Sb1 N1 81.7(3)
O5 Sb1 N1 85.7(3)
O1 Sb1 N1 175.3(3)
O6 Sb1 N1 82.6(3)
C1 Sb1 N1 92.0(4)
O2 Sb2 O10 96.2(3)
O2 Sb2 O1 93.6(3)
O10 Sb2 O1 94.5(3)
O2 Sb2 O7 165.4(3)
O10 Sb2 O7 98.3(3)
O1 Sb2 O7 84.1(3)
O2 Sb2 C20 88.0(4)
O10 Sb2 C20 91.0(4)
O1 Sb2 C20 174.0(3)
O7 Sb2 C20 92.8(4)
O2 Sb2 N3 84.7(3)
O10 Sb2 N3 179.1(3)
O1 Sb2 N3 85.6(3)
O7 Sb2 N3 80.8(3)
C20 Sb2 N3 88.8(4)
O2 Sb3 O3 94.1(3)
O2 Sb3 O4 95.4(3)
O3 Sb3 O4 94.6(3)
O2 Sb3 O8 168.6(3)
O3 Sb3 O8 85.0(3)
O4 Sb3 O8 96.0(3)
O2 Sb3 C39 89.3(4)
O3 Sb3 C39 168.9(3)
O4 Sb3 C39 95.6(3)
O8 Sb3 C39 89.6(4)
O2 Sb3 N5 87.6(3)
O3 Sb3 N5 82.4(3)
O4 Sb3 N5 175.9(3)
O8 Sb3 N5 81.1(3)
C39 Sb3 N5 87.3(4)
O4 Sb4 O5 96.3(3)
O4 Sb4 O11 92.6(3)
O5 Sb4 O11 96.4(3)
O4 Sb4 O9 83.0(3)
O5 Sb4 O9 164.0(3)
O11 Sb4 O9 99.5(3)
O4 Sb4 C58 173.0(4)
O5 Sb4 C58 90.3(4)
O11 Sb4 C58 89.0(4)
O9 Sb4 C58 90.0(4)
O4 Sb4 N7 87.5(3)
O5 Sb4 N7 84.4(3)
O11 Sb4 N7 179.1(3)
O9 Sb4 N7 79.6(3)
C58 Sb4 N7 90.9(4)
Sb1 O1 Sb2 131.8(3)
Sb3 O2 Sb2 137.5(4)
Sb1 O3 Sb3 133.5(4)
Sb4 O4 Sb3 131.7(4)
Sb1 O5 Sb4 135.3(4)
C7 O6 Sb1 128.2(7)
C26 O7 Sb2 124.9(6)
C45 O8 Sb3 125.6(7)
C64 O9 Sb4 123.9(7)
Sb2 O10 H10B 109.5
Sb4 O11 H11B 109.5
C13 N1 N2 107.4(9)
C13 N1 Sb1 129.1(8)
N2 N1 Sb1 122.1(7)
N1 N2 C15 110.7(9)
N1 N2 H2B 124.6
C15 N2 H2B 124.6
C32 N3 N4 106.6(8)
C32 N3 Sb2 124.2(7)
N4 N3 Sb2 124.2(6)
C34 N4 N3 109.5(8)
C34 N4 H4B 125.2
N3 N4 H4B 125.2
C51 N5 N6 109.4(9)
C51 N5 Sb3 125.9(8)
N6 N5 Sb3 123.0(7)
C53 N6 N5 110.8(10)
C53 N6 H6B 124.6
N5 N6 H6B 124.6
C70 N7 N8 107.8(8)
C70 N7 Sb4 122.9(7)
N8 N7 Sb4 123.7(6)
C72 N8 N7 110.6(9)
C72 N8 H8B 124.7
N7 N8 H8B 124.7
C6 C1 C2 117.4(12)
C6 C1 Sb1 119.8(9)
C2 C1 Sb1 122.7(10)
C3 C2 C1 121.4(14)
C3 C2 H2 119.3
C1 C2 H2 119.3
C4 C3 C2 119.4(15)
C4 C3 H3 120.3
C2 C3 H3 120.3
C3 C4 C5 123.5(13)
C3 C4 Br1 120.6(13)
C5 C4 Br1 115.9(12)
C4 C5 C6 116.3(13)
C4 C5 H5 121.8
C6 C5 H5 121.8
C1 C6 C5 122.0(14)
C1 C6 H6 119.0
C5 C6 H6 119.0
O6 C7 C8 117.4(11)
O6 C7 C12 122.2(10)
C8 C7 C12 120.3(10)
C9 C8 C7 119.9(14)
C9 C8 H8 120.0
C7 C8 H8 120.0
C8 C9 C10 121.5(14)
C8 C9 H9 119.2
C10 C9 H9 119.2
C11 C10 C9 119.8(14)
C11 C10 H10 120.1
C9 C10 H10 120.1
C10 C11 C12 121.0(14)
C10 C11 H11 119.5
C12 C11 H11 119.5
C11 C12 C7 117.4(12)
C11 C12 C13 118.9(11)
C7 C12 C13 123.6(10)
N1 C13 C14 107.1(10)
N1 C13 C12 121.4(10)
C14 C13 C12 131.3(11)
C15 C14 C13 108.3(11)
C15 C14 H14 125.8
C13 C14 H14 125.8
C14 C15 N2 106.4(10)
C14 C15 C16 132.5(12)
N2 C15 C16 121.0(11)
C15 C16 C19 109.5(12)
C15 C16 C17 110.1(14)
C19 C16 C17 108.9(14)
C15 C16 C18 110.6(12)
C19 C16 C18 109.6(17)
C17 C16 C18 108.1(13)
C16 C17 H17A 109.5
C16 C17 H17B 109.5
H17A C17 H17B 109.5
C16 C17 H17C 109.5
H17A C17 H17C 109.5
H17B C17 H17C 109.5
C16 C18 H18A 109.5
C16 C18 H18B 109.5
H18A C18 H18B 109.5
C16 C18 H18C 109.5
H18A C18 H18C 109.5
H18B C18 H18C 109.5
C16 C19 H19A 109.5
C16 C19 H19B 109.5
H19A C19 H19B 109.5
C16 C19 H19C 109.5
H19A C19 H19C 109.5
H19B C19 H19C 109.5
C25 C20 C21 121.0(11)
C25 C20 Sb2 118.7(8)
C21 C20 Sb2 120.0(9)
C22 C21 C20 119.7(13)
C22 C21 H21 120.1
C20 C21 H21 120.1
C23 C22 C21 118.0(13)
C23 C22 H22 121.0
C21 C22 H22 121.0
C22 C23 C24 122.9(12)
C22 C23 Br2 122.2(11)
C24 C23 Br2 114.7(11)
C22 C23 Br2' 114.5(19)
C24 C23 Br2' 122.3(18)
Br2 C23 Br2' 12(2)
C23 C24 C25 119.7(12)
C23 C24 H24 120.2
C25 C24 H24 120.2
C20 C25 C24 118.6(11)
C20 C25 H25 120.7
C24 C25 H25 120.7
O7 C26 C31 124.8(9)
O7 C26 C27 115.8(10)
C31 C26 C27 119.3(10)
C28 C27 C26 120.2(11)
C28 C27 H27 119.9
C26 C27 H27 119.9
C27 C28 C29 119.6(11)
C27 C28 H28 120.2
C29 C28 H28 120.2
C30 C29 C28 120.5(12)
C30 C29 H29 119.8
C28 C29 H29 119.8
C29 C30 C31 120.4(12)
C29 C30 H30 119.8
C31 C30 H30 119.8
C26 C31 C30 119.9(10)
C26 C31 C32 122.6(9)
C30 C31 C32 117.5(10)
N3 C32 C33 108.8(10)
N3 C32 C31 121.6(10)
C33 C32 C31 129.3(11)
C34 C33 C32 106.8(10)
C34 C33 H33 126.6
C32 C33 H33 126.6
N4 C34 C33 108.2(10)
N4 C34 C35 121.2(10)
C33 C34 C35 130.6(11)
C38 C35 C36 108.7(13)
C38 C35 C34 111.3(11)
C36 C35 C34 107.5(11)
C38 C35 C37 114.6(16)
C36 C35 C37 106.8(12)
C34 C35 C37 107.6(11)
C35 C36 H36A 109.5
C35 C36 H36B 109.5
H36A C36 H36B 109.5
C35 C36 H36C 109.5
H36A C36 H36C 109.5
H36B C36 H36C 109.5
C35 C37 H37A 109.5
C35 C37 H37B 109.5
H37A C37 H37B 109.5
C35 C37 H37C 109.5
H37A C37 H37C 109.5
H37B C37 H37C 109.5
C35 C38 H38A 109.5
C35 C38 H38B 109.5
H38A C38 H38B 109.5
C35 C38 H38C 109.5
H38A C38 H38C 109.5
H38B C38 H38C 109.5
C40 C39 C44 117.6(10)
C40 C39 Sb3 120.6(8)
C44 C39 Sb3 121.3(8)
C41 C40 C39 121.8(11)
C41 C40 H40 119.1
C39 C40 H40 119.1
C40 C41 C42 119.0(12)
C40 C41 H41 120.5
C42 C41 H41 120.5
C43 C42 C41 121.2(11)
C43 C42 Br3 119.4(9)
C41 C42 Br3 119.4(10)
C44 C43 C42 118.4(11)
C44 C43 H43 120.8
C42 C43 H43 120.8
C43 C44 C39 121.9(11)
C43 C44 H44 119.0
C39 C44 H44 119.0
O8 C45 C50 123.5(10)
O8 C45 C46 117.0(11)
C50 C45 C46 119.5(11)
C47 C46 C45 120.7(13)
C47 C46 H46 119.6
C45 C46 H46 119.6
C48 C47 C46 120.8(14)
C48 C47 H47 119.6
C46 C47 H47 119.6
C47 C48 C49 119.3(14)
C47 C48 H48 120.3
C49 C48 H48 120.3
C50 C49 C48 119.8(14)
C50 C49 H49 120.1
C48 C49 H49 120.1
C49 C50 C45 119.5(12)
C49 C50 C51 117.0(11)
C45 C50 C51 123.4(10)
N5 C51 C52 107.4(11)
N5 C51 C50 122.2(10)
C52 C51 C50 130.4(11)
C51 C52 C53 106.9(11)
C51 C52 H52 126.5
C53 C52 H52 126.5
N6 C53 C52 105.5(11)
N6 C53 C54 121.2(12)
C52 C53 C54 133.3(13)
C57 C54 C55 117(2)
C57 C54 C56' 57(3)
C55 C54 C56' 129(3)
C57 C54 C57' 48(2)
C55 C54 C57' 86(3)
C56' C54 C57' 105(3)
C57 C54 C55' 130(2)
C55 C54 C55' 37.2(16)
C56' C54 C55' 103(3)
C57' C54 C55' 121(3)
C57 C54 C53 117.3(19)
C55 C54 C53 111.1(19)
C56' C54 C53 116(2)
C57' C54 C53 101(2)
C55' C54 C53 113(2)
C57 C54 C56 101(3)
C55 C54 C56 106(3)
C56' C54 C56 44(3)
C57' C54 C56 147(3)
C55' C54 C56 69(2)
C53 C54 C56 103(3)
C54 C55 H55A 109.5
C54 C55 H55B 109.5
H55A C55 H55B 109.5
C54 C55 H55C 109.5
H55A C55 H55C 109.5
H55B C55 H55C 109.5
C54 C56 H56A 109.5
C54 C56 H56B 109.5
H56A C56 H56B 109.5
C54 C56 H56C 109.5
H56A C56 H56C 109.5
H56B C56 H56C 109.5
C54 C57 H57A 109.5
C54 C57 H57B 109.5
H57A C57 H57B 109.5
C54 C57 H57C 109.5
H57A C57 H57C 109.5
H57B C57 H57C 109.5
C54 C55' H55D 109.5
C54 C55' H55E 109.5
H55D C55' H55E 109.5
C54 C55' H55F 109.5
H55D C55' H55F 109.5
H55E C55' H55F 109.5
C54 C56' H56D 109.5
C54 C56' H56E 109.5
H56D C56' H56E 109.5
C54 C56' H56F 109.5
H56D C56' H56F 109.5
H56E C56' H56F 109.5
C54 C57' H57D 109.5
C54 C57' H57E 109.5
H57D C57' H57E 109.5
C54 C57' H57F 109.5
H57D C57' H57F 109.5
H57E C57' H57F 109.5
C59 C58 C63 118.5(12)
C59 C58 Sb4 120.9(10)
C63 C58 Sb4 120.6(9)
C58 C59 C60 122.9(16)
C58 C59 H59 118.6
C60 C59 H59 118.6
C61 C60 C59 117.3(16)
C61 C60 H60 121.3
C59 C60 H60 121.3
C60 C61 C62 123.7(15)
C60 C61 Br4 118.5(15)
C62 C61 Br4 117.7(15)
C61 C62 C63 118.5(14)
C61 C62 H62 120.8
C63 C62 H62 120.8
C58 C63 C62 119.0(13)
C58 C63 H63 120.5
C62 C63 H63 120.5
O9 C64 C65 119.7(10)
O9 C64 C69 123.1(9)
C65 C64 C69 117.2(10)
C64 C65 C66 123.7(12)
C64 C65 H65 118.1
C66 C65 H65 118.1
C67 C66 C65 116.5(12)
C67 C66 H66 121.8
C65 C66 H66 121.8
C68 C67 C66 122.6(12)
C68 C67 H67 118.7
C66 C67 H67 118.7
C67 C68 C69 120.1(12)
C67 C68 H68 120.0
C69 C68 H68 120.0
C68 C69 C64 119.6(10)
C68 C69 C70 117.5(10)
C64 C69 C70 122.8(9)
N7 C70 C71 107.3(9)
N7 C70 C69 122.0(9)
C71 C70 C69 130.6(10)
C72 C71 C70 106.8(10)
C72 C71 H71 126.6
C70 C71 H71 126.6
N8 C72 C71 107.4(10)
N8 C72 C73 123.9(10)
C71 C72 C73 128.6(10)
C76 C73 C75 113(2)
C76 C73 C76' 27.2(14)
C75 C73 C76' 134(2)
C76 C73 C72 113.4(15)
C75 C73 C72 107.8(18)
C76' C73 C72 111.4(14)
C76 C73 C74 112.5(19)
C75 C73 C74 106(2)
C76' C73 C74 87.7(17)
C72 C73 C74 103.5(14)
C76 C73 C75' 80.1(19)
C75 C73 C75' 38.1(17)
C76' C73 C75' 106.5(19)
C72 C73 C75' 105.4(15)
C74 C73 C75' 140.1(18)
C76 C73 C74' 132(3)
C75 C73 C74' 49.9(19)
C76' C73 C74' 126(2)
C72 C73 C74' 115(2)
C74 C73 C74' 56.5(13)
C75' C73 C74' 86(2)
C73 C74 H74A 109.5
C73 C74 H74B 109.5
H74A C74 H74B 109.5
C73 C74 H74C 109.5
H74A C74 H74C 109.5
H74B C74 H74C 109.5
C73 C75 H75A 109.5
C73 C75 H75B 109.5
H75A C75 H75B 109.5
C73 C75 H75C 109.5
H75A C75 H75C 109.5
H75B C75 H75C 109.5
C73 C76 H76A 109.5
C73 C76 H76B 109.5
H76A C76 H76B 109.5
C73 C76 H76C 109.5
H76A C76 H76C 109.5
H76B C76 H76C 109.5
C73 C74' H74D 109.5
C73 C74' H74E 109.5
H74D C74' H74E 109.5
C73 C74' H74F 109.5
H74D C74' H74F 109.5
H74E C74' H74F 109.5
C73 C75' H75D 109.5
C73 C75' H75E 109.5
H75D C75' H75E 109.5
C73 C75' H75F 109.5
H75D C75' H75F 109.5
H75E C75' H75F 109.5
C73 C76' H76D 109.5
C73 C76' H76E 109.5
H76D C76' H76E 109.5
C73 C76' H76F 109.5
H76D C76' H76F 109.5
H76E C76' H76F 109.5

loop_
_geom_bond_atom_site_label_1
_geom_bond_atom_site_label_2
_geom_bond_distance
Sb1 O3 1.914(7)
Sb1 O5 1.930(7)
Sb1 O1 1.965(6)
Sb1 O6 2.034(7)
Sb1 C1 2.115(11)
Sb1 N1 2.174(8)
Sb2 O2 1.933(6)
Sb2 O10 1.961(7)
Sb2 O1 1.967(6)
Sb2 O7 2.016(7)
Sb2 C20 2.165(11)
Sb2 N3 2.204(8)
Sb3 O2 1.926(6)
Sb3 O3 1.930(7)
Sb3 O4 1.968(6)
Sb3 O8 2.031(7)
Sb3 C39 2.140(10)
Sb3 N5 2.193(8)
Sb4 O4 1.946(7)
Sb4 O5 1.965(7)
Sb4 O11 1.969(7)
Sb4 O9 2.010(7)
Sb4 C58 2.135(10)
Sb4 N7 2.225(8)
Br1 C4 1.906(12)
Br2 C23 1.909(15)
Br2' C23 1.95(2)
Br3 C42 1.899(12)
Br4 C61 1.924(15)
O6 C7 1.364(12)
O7 C26 1.329(12)
O8 C45 1.353(12)
O9 C64 1.340(12)
O10 H10B 0.8400
O11 H11B 0.8400
N1 C13 1.341(14)
N1 N2 1.352(12)
N2 C15 1.357(14)
N2 H2B 0.8800
N3 C32 1.343(14)
N3 N4 1.367(10)
N4 C34 1.337(14)
N4 H4B 0.8800
N5 C51 1.319(13)
N5 N6 1.326(12)
N6 C53 1.321(16)
N6 H6B 0.8800
N7 C70 1.342(13)
N7 N8 1.353(11)
N8 C72 1.327(13)
N8 H8B 0.8800
C1 C6 1.364(17)
C1 C2 1.388(17)
C2 C3 1.380(19)
C2 H2 0.9500
C3 C4 1.34(2)
C3 H3 0.9500
C4 C5 1.35(2)
C5 C6 1.443(19)
C5 H5 0.9500
C6 H6 0.9500
C7 C8 1.378(16)
C7 C12 1.415(16)
C8 C9 1.336(18)
C8 H8 0.9500
C9 C10 1.40(2)
C9 H9 0.9500
C10 C11 1.34(2)
C10 H10 0.9500
C11 C12 1.413(17)
C11 H11 0.9500
C12 C13 1.459(17)
C13 C14 1.413(16)
C14 C15 1.342(17)
C14 H14 0.9500
C15 C16 1.492(17)
C16 C19 1.53(2)
C16 C17 1.53(2)
C16 C18 1.58(2)
C17 H17A 0.9800
C17 H17B 0.9800
C17 H17C 0.9800
C18 H18A 0.9800
C18 H18B 0.9800
C18 H18C 0.9800
C19 H19A 0.9800
C19 H19B 0.9800
C19 H19C 0.9800
C20 C25 1.359(16)
C20 C21 1.389(15)
C21 C22 1.386(18)
C21 H21 0.9500
C22 C23 1.352(18)
C22 H22 0.9500
C23 C24 1.355(18)
C24 C25 1.388(18)
C24 H24 0.9500
C25 H25 0.9500
C26 C31 1.400(15)
C26 C27 1.416(15)
C27 C28 1.390(16)
C27 H27 0.9500
C28 C29 1.406(18)
C28 H28 0.9500
C29 C30 1.377(17)
C29 H29 0.9500
C30 C31 1.401(15)
C30 H30 0.9500
C31 C32 1.475(15)
C32 C33 1.382(16)
C33 C34 1.353(15)
C33 H33 0.9500
C34 C35 1.526(15)
C35 C38 1.50(2)
C35 C36 1.517(18)
C35 C37 1.57(2)
C36 H36A 0.9800
C36 H36B 0.9800
C36 H36C 0.9800
C37 H37A 0.9800
C37 H37B 0.9800
C37 H37C 0.9800
C38 H38A 0.9800
C38 H38B 0.9800
C38 H38C 0.9800
C39 C40 1.377(15)
C39 C44 1.395(15)
C40 C41 1.358(17)
C40 H40 0.9500
C41 C42 1.380(18)
C41 H41 0.9500
C42 C43 1.379(17)
C43 C44 1.361(16)
C43 H43 0.9500
C44 H44 0.9500
C45 C50 1.377(16)
C45 C46 1.390(16)
C46 C47 1.358(18)
C46 H46 0.9500
C47 C48 1.35(2)
C47 H47 0.9500
C48 C49 1.42(2)
C48 H48 0.9500
C49 C50 1.376(17)
C49 H49 0.9500
C50 C51 1.479(16)
C51 C52 1.372(18)
C52 C53 1.405(19)
C52 H52 0.9500
C53 C54 1.52(2)
C54 C57 1.489(19)
C54 C55 1.515(19)
C54 C56' 1.52(2)
C54 C57' 1.52(2)
C54 C55' 1.518(19)
C54 C56 1.52(2)
C55 H55A 0.9800
C55 H55B 0.9800
C55 H55C 0.9800
C56 H56A 0.9800
C56 H56B 0.9800
C56 H56C 0.9800
C57 H57A 0.9800
C57 H57B 0.9800
C57 H57C 0.9800
C55' H55D 0.9800
C55' H55E 0.9800
C55' H55F 0.9800
C56' H56D 0.9800
C56' H56E 0.9800
C56' H56F 0.9800
C57' H57D 0.9800
C57' H57E 0.9800
C57' H57F 0.9800
C58 C59 1.364(18)
C58 C63 1.392(16)
C59 C60 1.37(2)
C59 H59 0.9500
C60 C61 1.32(2)
C60 H60 0.9500
C61 C62 1.37(2)
C62 C63 1.394(19)
C62 H62 0.9500
C63 H63 0.9500
C64 C65 1.372(15)
C64 C69 1.425(15)
C65 C66 1.400(16)
C65 H65 0.9500
C66 C67 1.384(18)
C66 H66 0.9500
C67 C68 1.356(18)
C67 H67 0.9500
C68 C69 1.395(15)
C68 H68 0.9500
C69 C70 1.449(14)
C70 C71 1.405(15)
C71 C72 1.372(16)
C71 H71 0.9500
C72 C73 1.534(16)
C73 C76 1.510(17)
C73 C75 1.529(18)
C73 C76' 1.531(17)
C73 C74 1.536(17)
C73 C75' 1.542(17)
C73 C74' 1.64(5)
C74 H74A 0.9800
C74 H74B 0.9800
C74 H74C 0.9800
C75 H75A 0.9800
C75 H75B 0.9800
C75 H75C 0.9800
C76 H76A 0.9800
C76 H76B 0.9800
C76 H76C 0.9800
C74' H74D 0.9800
C74' H74E 0.9800
C74' H74F 0.9800
C75' H75D 0.9800
C75' H75E 0.9800
C75' H75F 0.9800
C76' H76D 0.9800
C76' H76E 0.9800
C76' H76F 0.9800
